data_7218128
loop_
_publ_author_name
'Ostasz, A.'
'\/Lyszczek, R.'
'Mazur, L.'
'Tarasiuk, B.'

_publ_section_title
;
 Co-crystal formation between 2-amino-4,6-dimethylpyrimidine and new
 p-xylylene-bis(thioacetic) acid
;
_journal_issue 44
_journal_name_full CrystEngComm
_journal_page_first 10262
_journal_paper_doi 10.1039/C4CE01567C
_journal_volume 16
_journal_year 2014
_chemical_formula_moiety 'C12 H14 O4 S2'
_chemical_formula_sum 'C12 H14 O4 S2'
_chemical_formula_weight 286.35
_chemical_melting_point 422.6(5)
_chemical_name_systematic 'p-xylylenebis(thioacetic) acid'
_space_group_IT_number 15
_symmetry_cell_setting monoclinic
_symmetry_space_group_name_Hall '-C 2yc'
_symmetry_space_group_name_H-M 'C 1 2/c 1'
_atom_sites_solution_hydrogens geom
_atom_sites_solution_primary direct
_atom_sites_solution_secondary difmap
_audit_creation_method SHELXL-97
_cell_angle_alpha 90.00
_cell_angle_beta 104.267(4)
_cell_angle_gamma 90.00
_cell_formula_units_Z 4
_cell_length_a 9.4633(4)
_cell_length_b 12.6496(4)
_cell_length_c 10.8834(4)
_cell_measurement_reflns_used 2079
_cell_measurement_temperature 100(2)
_cell_measurement_theta_max 30.0380
_cell_measurement_theta_min 2.7376
_cell_volume 1262.64(8)
_computing_cell_refinement
;
CrysAlisPro, Agilent Technologies,
Version 1.171.35.21b (release 03-02-2012 CrysAlis171 .NET)
(compiled Feb  3 2012,10:37:01)
;
_computing_data_collection
;
CrysAlisPro, Agilent Technologies,
Version 1.171.35.21b (release 03-02-2012 CrysAlis171 .NET)
(compiled Feb  3 2012,10:37:01)
;
_computing_data_reduction
;
CrysAlisPro, Agilent Technologies,
Version 1.171.35.21b (release 03-02-2012 CrysAlis171 .NET)
(compiled Feb  3 2012,10:37:01)
;
_computing_molecular_graphics 'SHELXTL/PC (Sheldrick, 2008) and Mercury 3.3 (Macrae et al., 2006)'
_computing_publication_material 'SHELXL97 and enCIFer (Allen et al., 2004)'
_computing_structure_refinement 'SHELXL-97 (Sheldrick, 2008)'
_computing_structure_solution 'SHELXS-97 (Sheldrick, 2008)'
_diffrn_ambient_temperature 100(2)
_diffrn_detector_area_resol_mean 8.4221
_diffrn_measured_fraction_theta_full 0.999
_diffrn_measured_fraction_theta_max 0.999
_diffrn_measurement_device_type 'Xcalibur, Sapphire2, large Be window'
_diffrn_measurement_method '\w scans'
_diffrn_radiation_monochromator graphite
_diffrn_radiation_source 'fine-focus sealed tube'
_diffrn_radiation_type MoK\a
_diffrn_radiation_wavelength 0.71073
_diffrn_reflns_av_R_equivalents 0.0204
_diffrn_reflns_av_sigmaI/netI 0.0268
_diffrn_reflns_limit_h_max 12
_diffrn_reflns_limit_h_min -12
_diffrn_reflns_limit_k_max 16
_diffrn_reflns_limit_k_min -8
_diffrn_reflns_limit_l_max 14
_diffrn_reflns_limit_l_min -9
_diffrn_reflns_number 2837
_diffrn_reflns_theta_full 27.47
_diffrn_reflns_theta_max 27.47
_diffrn_reflns_theta_min 2.74
_exptl_absorpt_coefficient_mu 0.425
_exptl_absorpt_correction_T_max 1.00000
_exptl_absorpt_correction_T_min 0.98967
_exptl_absorpt_correction_type multi-scan
_exptl_absorpt_process_details
;
CrysAlisPro, Agilent Technologies,
Version 1.171.35.21b (release 03-02-2012 CrysAlis171 .NET)
(compiled Feb  3 2012,10:37:01)
Empirical absorption correction using spherical harmonics,
 implemented in SCALE3 ABSPACK scaling algorithm.
;
_exptl_crystal_colour colorless
_exptl_crystal_density_diffrn 1.506
_exptl_crystal_density_method 'not measured'
_exptl_crystal_description prism
_exptl_crystal_F_000 600
_exptl_crystal_size_max 0.58
_exptl_crystal_size_mid 0.32
_exptl_crystal_size_min 0.15
_refine_diff_density_max 0.545
_refine_diff_density_min -0.197
_refine_diff_density_rms 0.084
_refine_ls_extinction_method none
_refine_ls_goodness_of_fit_ref 1.153
_refine_ls_hydrogen_treatment mixed
_refine_ls_matrix_type full
_refine_ls_number_parameters 110
_refine_ls_number_reflns 1452
_refine_ls_number_restraints 0
_refine_ls_restrained_S_all 1.153
_refine_ls_R_factor_all 0.0341
_refine_ls_R_factor_gt 0.0320
_refine_ls_shift/su_max 0.037
_refine_ls_shift/su_mean 0.006
_refine_ls_structure_factor_coef Fsqd
_refine_ls_weighting_details 'calc w=1/[\s^2^(Fo^2^)+(0.0427P)^2^+0.8462P] where P=(Fo^2^+2Fc^2^)/3'
_refine_ls_weighting_scheme calc
_refine_ls_wR_factor_gt 0.0817
_refine_ls_wR_factor_ref 0.0841
_reflns_number_gt 1358
_reflns_number_total 1452
_reflns_threshold_expression >2sigma(I)
_cod_data_source_file c4ce01567c2.cif
_cod_data_source_block I
_cod_depositor_comments
;
The following automatic conversions were performed:

'_chemical_melting_point' value '149-150\%C' was changed to
'422.6(5)' - it was converted from degrees Celsius(C) to Kelvins(K),
the average value was taken and precision was estimated.

Automatic conversion script
Id: cif_fix_values 2281 2013-09-26 08:29:07Z andrius 

 Adding full bibliography for 7218128--7218131.cif.
;
_cod_original_sg_symbol_H-M 'C 2/c'
_cod_database_code 7218128

loop_
_symmetry_equiv_pos_as_xyz
'x, y, z'
'-x, y, -z+1/2'
'x+1/2, y+1/2, z'
'-x+1/2, y+1/2, -z+1/2'
'-x, -y, -z'
'x, -y, z-1/2'
'-x+1/2, -y+1/2, -z'
'x+1/2, -y+1/2, z-1/2'

loop_
_atom_site_label
_atom_site_type_symbol
_atom_site_fract_x
_atom_site_fract_y
_atom_site_fract_z
_atom_site_U_iso_or_equiv
_atom_site_adp_type
_atom_site_occupancy
_atom_site_symmetry_multiplicity
_atom_site_calc_flag
C1 C 0.33553(14) 0.41695(11) 0.91180(12) 0.0126(3) Uani 1 1 d
C2 C 0.20382(15) 0.35596(11) 0.84183(13) 0.0133(3) Uani 1 1 d
C3 C 0.26782(15) 0.38329(11) 0.60428(13) 0.0131(3) Uani 1 1 d
C4 C 0.12959(14) 0.44347(10) 0.54960(12) 0.0118(3) Uani 1 1 d
C5 C 0.10364(15) 0.54004(11) 0.60263(12) 0.0127(3) Uani 1 1 d
C6 C -0.02452(15) 0.59588(11) 0.55354(13) 0.0128(3) Uani 1 1 d
O1 O 0.40995(11) 0.37045(8) 1.01658(9) 0.0161(2) Uani 1 1 d
O2 O 0.37040(11) 0.50124(8) 0.87296(9) 0.0154(2) Uani 1 1 d
S1 S 0.24670(4) 0.27926(3) 0.71482(3) 0.01421(14) Uani 1 1 d
H3A H 0.3465(19) 0.4295(14) 0.6459(16) 0.016(4) Uiso 1 1 d
H6 H -0.0424(18) 0.6572(13) 0.5913(16) 0.012(4) Uiso 1 1 d
H5 H 0.1712(19) 0.5670(14) 0.6721(17) 0.018(4) Uiso 1 1 d
H3B H 0.2968(19) 0.3440(14) 0.5377(17) 0.019(4) Uiso 1 1 d
H2A H 0.1257(19) 0.4067(13) 0.8095(15) 0.013(4) Uiso 1 1 d
H2B H 0.1766(19) 0.3053(15) 0.8974(17) 0.017(4) Uiso 1 1 d
H1O H 0.478(2) 0.4102(17) 1.0508(19) 0.034(6) Uiso 1 1 d

loop_
_atom_site_aniso_label
_atom_site_aniso_U_11
_atom_site_aniso_U_22
_atom_site_aniso_U_33
_atom_site_aniso_U_23
_atom_site_aniso_U_13
_atom_site_aniso_U_12
C1 0.0125(6) 0.0145(6) 0.0111(6) -0.0021(5) 0.0036(5) 0.0019(5)
C2 0.0125(6) 0.0152(6) 0.0124(6) 0.0001(5) 0.0033(5) -0.0013(5)
C3 0.0134(6) 0.0133(6) 0.0126(6) 0.0008(5) 0.0033(5) 0.0021(5)
C4 0.0125(6) 0.0124(6) 0.0114(6) 0.0026(5) 0.0046(5) 0.0001(5)
C5 0.0140(6) 0.0126(6) 0.0107(6) 0.0001(5) 0.0015(5) -0.0017(5)
C6 0.0168(7) 0.0099(6) 0.0125(6) -0.0008(5) 0.0049(5) 0.0007(5)
O1 0.0152(5) 0.0164(5) 0.0138(5) 0.0021(4) -0.0018(4) -0.0026(4)
O2 0.0158(5) 0.0144(5) 0.0143(5) 0.0003(4) 0.0009(4) -0.0020(4)
S1 0.0190(2) 0.0096(2) 0.0131(2) 0.00044(11) 0.00197(14) 0.00161(12)

loop_
_atom_type_symbol
_atom_type_description
_atom_type_scat_dispersion_real
_atom_type_scat_dispersion_imag
_atom_type_scat_source
C C 0.0033 0.0016 'International Tables Vol C Tables 4.2.6.8 and 6.1.1.4'
H H 0.0000 0.0000 'International Tables Vol C Tables 4.2.6.8 and 6.1.1.4'
O O 0.0106 0.0060 'International Tables Vol C Tables 4.2.6.8 and 6.1.1.4'
S S 0.1246 0.1234 'International Tables Vol C Tables 4.2.6.8 and 6.1.1.4'

loop_
_geom_angle_atom_site_label_1
_geom_angle_atom_site_label_2
_geom_angle_atom_site_label_3
_geom_angle
_geom_angle_site_symmetry_1
_geom_angle_site_symmetry_3
O2 C1 O1 123.70(13) . .
O2 C1 C2 122.23(12) . .
O1 C1 C2 114.06(11) . .
C1 C2 S1 110.31(9) . .
C1 C2 H2A 107.7(10) . .
S1 C2 H2A 111.6(9) . .
C1 C2 H2B 110.0(11) . .
S1 C2 H2B 105.6(11) . .
H2A C2 H2B 111.7(14) . .
C4 C3 S1 113.55(9) . .
C4 C3 H3A 112.0(10) . .
S1 C3 H3A 108.9(10) . .
C4 C3 H3B 109.9(10) . .
S1 C3 H3B 102.7(10) . .
H3A C3 H3B 109.4(14) . .
C6 C4 C5 118.75(12) 5_566 .
C6 C4 C3 121.05(12) 5_566 .
C5 C4 C3 120.20(12) . .
C6 C5 C4 120.67(12) . .
C6 C5 H5 119.2(11) . .
C4 C5 H5 120.1(11) . .
C5 C6 C4 120.58(13) . 5_566
C5 C6 H6 120.0(11) . .
C4 C6 H6 119.4(10) 5_566 .
C1 O1 H1O 107.9(14) . .
C2 S1 C3 101.41(6) . .

loop_
_geom_bond_atom_site_label_1
_geom_bond_atom_site_label_2
_geom_bond_distance
_geom_bond_site_symmetry_2
C1 O2 1.2220(17) .
C1 O1 1.3216(16) .
C1 C2 1.5035(18) .
C2 S1 1.8147(14) .
C2 H2A 0.977(17) .
C2 H2B 0.959(18) .
C3 C4 1.5038(18) .
C3 S1 1.8268(14) .
C3 H3A 0.967(18) .
C3 H3B 0.972(18) .
C4 C6 1.3951(19) 5_566
C4 C5 1.3985(18) .
C5 C6 1.391(2) .
C5 H5 0.926(18) .
C6 H6 0.913(17) .
O1 H1O 0.83(2) .

loop_
_geom_torsion_atom_site_label_1
_geom_torsion_atom_site_label_2
_geom_torsion_atom_site_label_3
_geom_torsion_atom_site_label_4
_geom_torsion
_geom_torsion_site_symmetry_1
_geom_torsion_site_symmetry_4
O2 C1 C2 S1 81.87(14) . .
O1 C1 C2 S1 -97.13(12) . .
S1 C3 C4 C6 -82.30(14) . 5_566
S1 C3 C4 C5 97.08(13) . .
C6 C4 C5 C6 0.0(2) 5_566 .
C3 C4 C5 C6 -179.38(12) . .
C4 C5 C6 C4 0.0(2) . 5_566
C1 C2 S1 C3 -69.88(10) . .
C4 C3 S1 C2 -64.69(11) . .
